data_4085105
loop_
_publ_author_name
'Chen, Jinxiang'
'Huang, Zi-Ao'
'Hua, Yuhui'
'Zhang, Hong'
'Xia, Haiping'

_publ_section_title
;
 Synthesis of Five-Membered Osmacycles with Osmium--Vinyl Bonds from
 Hydrido Alkenylcarbyne Complexes
;
_journal_issue 1
_journal_name_full Organometallics
_journal_page_first 340
_journal_paper_doi 10.1021/om501076z
_journal_volume 34
_journal_year 2015
_chemical_formula_moiety 'C49 H42 B Cl F4 O2 Os P2'
_chemical_formula_sum 'C49 H42 B Cl F4 O2 Os P2'
_chemical_formula_weight 1037.23
_chemical_name_systematic
; 
 ? 
;
_space_group_IT_number 4
_symmetry_cell_setting monoclinic
_symmetry_space_group_name_Hall 'P 2yb'
_symmetry_space_group_name_H-M 'P 1 21 1'
_atom_sites_solution_hydrogens geom
_atom_sites_solution_primary direct
_atom_sites_solution_secondary difmap
_audit_creation_method SHELXL-97
_cell_angle_alpha 90.00
_cell_angle_beta 99.7190(10)
_cell_angle_gamma 90.00
_cell_formula_units_Z 2
_cell_length_a 11.5341(3)
_cell_length_b 16.1333(3)
_cell_length_c 12.3436(3)
_cell_measurement_reflns_used 18920
_cell_measurement_temperature 173(2)
_cell_measurement_theta_max 55.00
_cell_measurement_theta_min 6.06
_cell_volume 2263.97(9)
_computing_structure_refinement 'SHELXL-97 (Sheldrick, 1997)'
_computing_structure_solution 'SHELXS-97 (Sheldrick, 1990)'
_diffrn_ambient_temperature 173(2)
_diffrn_measured_fraction_theta_full 0.998
_diffrn_measured_fraction_theta_max 0.998
_diffrn_radiation_monochromator graphite
_diffrn_radiation_source 'fine-focus sealed tube'
_diffrn_radiation_type MoK\a
_diffrn_radiation_wavelength 0.71073
_diffrn_reflns_av_R_equivalents 0.0627
_diffrn_reflns_av_sigmaI/netI 0.0984
_diffrn_reflns_limit_h_max 13
_diffrn_reflns_limit_h_min -14
_diffrn_reflns_limit_k_max 20
_diffrn_reflns_limit_k_min -20
_diffrn_reflns_limit_l_max 16
_diffrn_reflns_limit_l_min -16
_diffrn_reflns_number 21879
_diffrn_reflns_theta_full 27.48
_diffrn_reflns_theta_max 27.48
_diffrn_reflns_theta_min 3.03
_exptl_absorpt_coefficient_mu 3.001
_exptl_absorpt_correction_T_max 1.0000
_exptl_absorpt_correction_T_min 0.4897
_exptl_absorpt_correction_type multi-scan
_exptl_crystal_colour red
_exptl_crystal_density_diffrn 1.522
_exptl_crystal_density_method 'not measured'
_exptl_crystal_description block
_exptl_crystal_F_000 1032
_exptl_crystal_size_max 0.2
_exptl_crystal_size_mid 0.1
_exptl_crystal_size_min 0.08
_refine_diff_density_max 1.603
_refine_diff_density_min -2.682
_refine_diff_density_rms 0.148
_refine_ls_abs_structure_details 'Flack H D (1983), Acta Cryst. A39, 876-881'
_refine_ls_abs_structure_Flack -0.018(9)
_refine_ls_extinction_method none
_refine_ls_goodness_of_fit_ref 1.085
_refine_ls_hydrogen_treatment constr
_refine_ls_matrix_type full
_refine_ls_number_parameters 541
_refine_ls_number_reflns 10112
_refine_ls_number_restraints 31
_refine_ls_restrained_S_all 1.083
_refine_ls_R_factor_all 0.0622
_refine_ls_R_factor_gt 0.0476
_refine_ls_shift/su_max 0.003
_refine_ls_shift/su_mean 0.000
_refine_ls_structure_factor_coef Fsqd
_refine_ls_weighting_details 'calc w=1/[\s^2^(Fo^2^)+(0.0467P)^2^+2.7220P] where P=(Fo^2^+2Fc^2^)/3'
_refine_ls_weighting_scheme calc
_refine_ls_wR_factor_gt 0.1117
_refine_ls_wR_factor_ref 0.1314
_reflns_number_gt 8404
_reflns_number_total 10112
_reflns_threshold_expression >2sigma(I)
_cod_data_source_file om501076z_si_002.cif
_cod_data_source_block Coumpound_10
_cod_depositor_comments 'Adding full bibliography for 4085098--4085105.cif.'
_cod_original_sg_symbol_H-M P2(1)
_cod_database_code 4085105

loop_
_symmetry_equiv_pos_as_xyz
'x, y, z'
'-x, y+1/2, -z'

loop_
_atom_site_label
_atom_site_type_symbol
_atom_site_fract_x
_atom_site_fract_y
_atom_site_fract_z
_atom_site_U_iso_or_equiv
_atom_site_adp_type
_atom_site_occupancy
_atom_site_symmetry_multiplicity
_atom_site_calc_flag
_atom_site_refinement_flags
Os1 Os 2.79269(2) -1.24941(3) 0.70906(2) 0.02912(9) Uani 1 1 d .
C1 C 2.6661(7) -1.2827(5) 0.6306(7) 0.0290(16) Uani 1 1 d U
C2 C 2.5558(10) -1.3170(5) 0.5694(9) 0.050(3) Uani 1 1 d .
H2A H 2.5210 -1.3630 0.5962 0.060 Uiso 1 1 calc R
C3 C 2.5066(8) -1.2820(6) 0.4761(9) 0.044(2) Uani 1 1 d .
H3A H 2.5441 -1.2368 0.4505 0.052 Uiso 1 1 calc R
C8 C 2.3951(9) -1.3110(6) 0.4104(9) 0.048(3) Uani 1 1 d .
C9 C 2.3596(8) -1.2662(10) 0.3142(10) 0.067(4) Uani 1 1 d .
H9A H 2.4052 -1.2227 0.2953 0.081 Uiso 1 1 calc R
C10 C 2.2551(13) -1.2877(10) 0.2469(12) 0.084(5) Uani 1 1 d .
H10A H 2.2310 -1.2582 0.1823 0.100 Uiso 1 1 calc R
C11 C 2.1875(13) -1.3505(13) 0.2730(16) 0.109(7) Uani 1 1 d .
H11A H 2.1187 -1.3651 0.2260 0.131 Uiso 1 1 calc R
C12 C 2.2229(13) -1.3941(9) 0.3733(17) 0.089(5) Uani 1 1 d .
H12F H 2.1750 -1.4358 0.3934 0.107 Uiso 1 1 calc R
C13 C 2.3270(8) -1.3755(6) 0.4409(12) 0.062(3) Uani 1 1 d .
H13A H 2.3513 -1.4052 0.5054 0.074 Uiso 1 1 calc R
C111 C 2.8666(7) -1.3243(5) 0.4531(7) 0.0317(18) Uani 1 1 d .
C112 C 2.8991(10) -1.3870(6) 0.3879(8) 0.050(3) Uani 1 1 d .
H11B H 2.9434 -1.4311 0.4210 0.059 Uiso 1 1 calc R
C113 C 2.8670(8) -1.3857(7) 0.2732(9) 0.048(2) Uani 1 1 d .
H11C H 2.8887 -1.4288 0.2308 0.058 Uiso 1 1 calc R
C114 C 2.8033(8) -1.3198(7) 0.2244(8) 0.046(2) Uani 1 1 d .
H11D H 2.7828 -1.3180 0.1483 0.055 Uiso 1 1 calc R
C115 C 2.7696(9) -1.2567(9) 0.2870(8) 0.056(3) Uani 1 1 d .
H11E H 2.7260 -1.2121 0.2541 0.067 Uiso 1 1 calc R
C116 C 2.8021(8) -1.2608(7) 0.4015(7) 0.040(2) Uani 1 1 d .
H11F H 2.7787 -1.2184 0.4439 0.048 Uiso 1 1 calc R
C121 C 2.9070(9) -1.4423(5) 0.6271(7) 0.038(2) Uani 1 1 d .
C122 C 2.7999(8) -1.4773(5) 0.6457(8) 0.0351(19) Uani 1 1 d .
H12A H 2.7342 -1.4445 0.6489 0.042 Uiso 1 1 calc R
C123 C 2.7969(10) -1.5626(6) 0.6591(9) 0.048(3) Uani 1 1 d .
H12B H 2.7278 -1.5866 0.6736 0.057 Uiso 1 1 calc R
C124 C 2.8900(12) -1.6128(6) 0.6521(8) 0.059(3) Uani 1 1 d .
H12C H 2.8835 -1.6699 0.6597 0.071 Uiso 1 1 calc R
C125 C 2.9946(9) -1.5778(6) 0.6336(8) 0.049(2) Uani 1 1 d .
H12D H 3.0594 -1.6114 0.6303 0.058 Uiso 1 1 calc R
C126 C 3.0030(9) -1.4919(6) 0.6200(8) 0.045(2) Uani 1 1 d .
H12E H 3.0727 -1.4684 0.6061 0.054 Uiso 1 1 calc R
C131 C 3.0626(7) -1.3006(5) 0.6327(7) 0.0329(18) Uani 1 1 d .
C132 C 3.1070(7) -1.2414(8) 0.5702(8) 0.047(2) Uani 1 1 d .
H13D H 3.0583 -1.2199 0.5088 0.056 Uiso 1 1 calc R
C133 C 3.2203(8) -1.2132(7) 0.5955(10) 0.057(3) Uani 1 1 d .
H13E H 3.2501 -1.1770 0.5483 0.068 Uiso 1 1 calc R
C134 C 3.2894(8) -1.2388(8) 0.6911(7) 0.048(2) Uani 1 1 d U
H13F H 3.3627 -1.2147 0.7140 0.058 Uiso 1 1 calc R
C135 C 3.2487(10) -1.3017(8) 0.7546(10) 0.063(3) Uani 1 1 d .
H13G H 3.2986 -1.3247 0.8140 0.076 Uiso 1 1 calc R
C136 C 3.1350(8) -1.3285(7) 0.7275(9) 0.051(3) Uani 1 1 d .
H13H H 3.1055 -1.3659 0.7732 0.062 Uiso 1 1 calc R
C211 C 2.5744(8) -1.0980(5) 0.7540(8) 0.039(2) Uani 1 1 d .
C212 C 2.5113(11) -1.0480(7) 0.8148(10) 0.065(3) Uani 1 1 d .
H21A H 2.5252 -1.0509 0.8912 0.078 Uiso 1 1 calc R
C213 C 2.4266(11) -0.9929(8) 0.7605(12) 0.073(4) Uani 1 1 d .
H21B H 2.3851 -0.9588 0.8012 0.088 Uiso 1 1 calc R
C214 C 2.4048(11) -0.9891(8) 0.6493(10) 0.058(3) Uani 1 1 d U
H21C H 2.3479 -0.9530 0.6137 0.070 Uiso 1 1 calc R
C215 C 2.4660(8) -1.0379(6) 0.5901(9) 0.044(2) Uani 1 1 d .
H21D H 2.4511 -1.0348 0.5138 0.053 Uiso 1 1 calc R
C216 C 2.5500(7) -1.0922(6) 0.6409(8) 0.037(2) Uani 1 1 d .
H21E H 2.5908 -1.1253 0.5985 0.045 Uiso 1 1 calc R
C221 C 2.6022(7) -1.2336(5) 0.9088(7) 0.034(2) Uani 1 1 d U
C222 C 2.5762(10) -1.2019(7) 1.0092(9) 0.056(3) Uani 1 1 d .
H22A H 2.6036 -1.1499 1.0339 0.067 Uiso 1 1 calc R
C223 C 2.5108(8) -1.2481(13) 1.0696(8) 0.063(2) Uani 1 1 d .
H22B H 2.4915 -1.2263 1.1340 0.075 Uiso 1 1 calc R
C224 C 2.4723(9) -1.3282(8) 1.0355(9) 0.056(3) Uani 1 1 d .
H22C H 2.4295 -1.3599 1.0779 0.067 Uiso 1 1 calc R
C225 C 2.4984(8) -1.3586(7) 0.9400(9) 0.053(3) Uani 1 1 d .
H22D H 2.4727 -1.4113 0.9166 0.064 Uiso 1 1 calc R
C226 C 2.5633(7) -1.3117(5) 0.8763(8) 0.036(2) Uani 1 1 d .
H22E H 2.5805 -1.3336 0.8111 0.043 Uiso 1 1 calc R
C231 C 2.7821(8) -1.1093(5) 0.9242(7) 0.036(2) Uani 1 1 d .
C232 C 2.7964(10) -1.0245(6) 0.9097(9) 0.053(3) Uani 1 1 d .
H23A H 2.7536 -0.9973 0.8495 0.064 Uiso 1 1 calc R
C233 C 2.8767(15) -0.9806(8) 0.9875(12) 0.081(4) Uani 1 1 d .
H23B H 2.8869 -0.9239 0.9792 0.097 Uiso 1 1 calc R
C234 C 2.9395(12) -1.0213(9) 1.0751(12) 0.075(4) Uani 1 1 d .
H23D H 2.9913 -0.9919 1.1271 0.090 Uiso 1 1 calc R
C235 C 2.9270(13) -1.1060(9) 1.0873(10) 0.075(4) Uani 1 1 d .
H23E H 2.9720 -1.1338 1.1458 0.090 Uiso 1 1 calc R
C236 C 2.8476(9) -1.1484(7) 1.0122(9) 0.056(3) Uani 1 1 d .
H23F H 2.8381 -1.2051 1.0212 0.067 Uiso 1 1 calc R
P1 P 2.90923(19) -1.33052(13) 0.60308(18) 0.0297(5) Uani 1 1 d .
P2 P 2.68381(19) -1.17073(14) 0.82478(19) 0.0320(5) Uani 1 1 d .
Cl1 Cl 2.8374(2) -1.34972(15) 0.8539(2) 0.0531(6) Uani 1 1 d .
F4 F 3.4793(11) -0.4791(5) -0.3144(8) 0.119(4) Uani 1 1 d .
F3 F 3.3923(14) -0.5567(7) -0.2024(9) 0.164(5) Uani 1 1 d .
F2 F 3.4426(13) -0.6119(5) -0.3466(11) 0.163(6) Uani 1 1 d .
F1 F 3.3110(14) -0.5305(14) -0.3656(19) 0.255(11) Uani 1 1 d .
B1 B 3.4167(18) -0.5450(9) -0.3004(15) 0.072(4) Uani 1 1 d .
O1 O 2.9581(5) -1.2017(4) 0.8059(6) 0.0435(16) Uani 1 1 d .
O2 O 3.0901(8) -1.0937(6) 0.8162(10) 0.096(3) Uani 1 1 d .
C4 C 2.8283(7) -1.1337(5) 0.6231(6) 0.0263(17) Uani 1 1 d .
C7 C 3.1593(14) -1.1332(11) 0.9227(12) 0.097(5) Uani 1 1 d .
H7A H 3.2270 -1.0998 0.9496 0.145 Uiso 1 1 calc R
H7B H 3.1843 -1.1880 0.9069 0.145 Uiso 1 1 calc R
H7C H 3.1095 -1.1361 0.9776 0.145 Uiso 1 1 calc R
C5 C 2.9221(13) -1.1017(9) 0.6672(12) 0.074(4) Uani 1 1 d U
C6 C 2.9897(13) -1.1349(8) 0.7676(12) 0.076(4) Uani 1 1 d .

loop_
_atom_site_aniso_label
_atom_site_aniso_U_11
_atom_site_aniso_U_22
_atom_site_aniso_U_33
_atom_site_aniso_U_23
_atom_site_aniso_U_13
_atom_site_aniso_U_12
Os1 0.02827(15) 0.02646(13) 0.03281(15) 0.00094(19) 0.00567(11) 0.0009(2)
C1 0.0276(18) 0.0289(18) 0.0306(18) 0.0004(10) 0.0054(10) -0.0003(10)
C2 0.072(7) 0.028(4) 0.052(6) 0.003(4) 0.020(6) -0.007(5)
C3 0.030(4) 0.039(4) 0.063(7) 0.002(4) 0.011(5) 0.004(4)
C8 0.041(5) 0.055(6) 0.047(6) -0.027(5) 0.003(5) 0.004(5)
C9 0.021(4) 0.116(13) 0.065(7) -0.026(8) 0.005(4) 0.007(6)
C10 0.072(9) 0.116(13) 0.057(8) -0.019(8) -0.007(7) 0.027(9)
C11 0.062(9) 0.126(15) 0.126(16) -0.093(13) -0.025(10) 0.022(10)
C12 0.055(8) 0.066(8) 0.143(16) -0.032(10) 0.005(9) -0.015(7)
C13 0.028(5) 0.045(6) 0.108(10) -0.011(6) 0.002(6) -0.001(5)
C111 0.018(4) 0.033(4) 0.043(5) 0.005(4) 0.003(3) 0.002(3)
C112 0.067(7) 0.042(5) 0.038(6) 0.005(4) 0.004(5) 0.017(5)
C113 0.024(4) 0.064(6) 0.058(7) -0.008(5) 0.012(5) 0.006(5)
C114 0.050(6) 0.053(6) 0.033(5) 0.003(4) 0.004(5) -0.002(5)
C115 0.068(6) 0.050(6) 0.048(5) 0.020(7) 0.001(5) 0.007(8)
C116 0.049(5) 0.035(6) 0.035(4) 0.002(4) 0.003(4) -0.003(5)
C121 0.055(6) 0.032(4) 0.025(5) 0.005(3) 0.005(4) 0.010(4)
C122 0.034(5) 0.026(4) 0.044(5) 0.002(3) 0.002(4) -0.002(4)
C123 0.064(7) 0.031(5) 0.051(6) 0.000(4) 0.020(5) -0.002(5)
C124 0.108(10) 0.032(5) 0.036(6) 0.000(4) 0.007(6) 0.004(6)
C125 0.051(6) 0.048(5) 0.047(6) 0.000(4) 0.011(5) 0.018(5)
C126 0.048(6) 0.053(5) 0.037(5) 0.011(4) 0.016(5) 0.011(5)
C131 0.021(4) 0.040(5) 0.035(5) -0.001(4) -0.001(4) 0.001(4)
C132 0.041(4) 0.048(6) 0.052(5) 0.012(6) 0.010(4) 0.010(6)
C133 0.027(5) 0.067(6) 0.079(8) 0.008(6) 0.013(5) 0.001(5)
C134 0.047(3) 0.049(3) 0.049(3) 0.0000(10) 0.0080(11) -0.0005(10)
C135 0.041(6) 0.092(9) 0.050(7) 0.001(6) -0.010(5) 0.001(6)
C136 0.035(5) 0.060(6) 0.058(7) 0.020(5) 0.005(5) -0.012(5)
C211 0.037(5) 0.033(4) 0.048(6) 0.000(4) 0.015(4) 0.012(4)
C212 0.081(8) 0.063(7) 0.053(7) -0.010(5) 0.017(6) 0.038(7)
C213 0.069(8) 0.069(8) 0.090(10) -0.001(7) 0.033(8) 0.043(7)
C214 0.058(3) 0.058(3) 0.058(3) 0.0003(10) 0.0097(11) 0.0008(10)
C215 0.035(5) 0.047(5) 0.054(6) 0.012(5) 0.013(5) 0.009(4)
C216 0.021(4) 0.043(5) 0.048(6) -0.004(4) 0.005(4) 0.005(4)
C221 0.033(2) 0.034(2) 0.035(2) 0.0005(10) 0.0048(10) 0.0000(10)
C222 0.070(7) 0.058(6) 0.044(6) -0.008(5) 0.024(6) -0.013(6)
C223 0.045(5) 0.090(7) 0.058(6) -0.003(10) 0.019(4) -0.002(10)
C224 0.043(6) 0.079(7) 0.049(7) 0.019(6) 0.021(5) -0.002(6)
C225 0.034(5) 0.060(6) 0.062(7) 0.019(5) 0.002(5) 0.003(5)
C226 0.030(4) 0.038(5) 0.044(5) 0.015(4) 0.016(4) 0.007(4)
C231 0.031(4) 0.041(5) 0.038(5) -0.013(4) 0.010(4) -0.006(4)
C232 0.060(7) 0.041(5) 0.057(7) -0.007(5) 0.004(5) -0.006(5)
C233 0.124(13) 0.048(6) 0.072(10) -0.013(6) 0.019(9) -0.039(8)
C234 0.068(8) 0.089(9) 0.069(9) -0.048(8) 0.012(7) -0.025(8)
C235 0.081(9) 0.100(10) 0.036(7) -0.010(6) -0.011(6) -0.024(8)
C236 0.046(6) 0.069(7) 0.050(7) -0.002(5) -0.001(5) -0.017(6)
P1 0.0293(11) 0.0277(9) 0.0327(12) 0.0035(8) 0.0070(9) 0.0025(9)
P2 0.0291(11) 0.0341(11) 0.0330(12) -0.0041(9) 0.0053(9) 0.0019(10)
Cl1 0.0584(16) 0.0505(13) 0.0504(16) 0.0020(11) 0.0092(12) 0.0097(12)
F4 0.202(11) 0.063(5) 0.098(7) 0.005(4) 0.036(7) -0.052(6)
F3 0.272(16) 0.128(8) 0.110(9) 0.012(7) 0.084(10) -0.074(10)
F2 0.249(14) 0.062(5) 0.213(13) -0.048(7) 0.141(12) -0.026(7)
F1 0.132(12) 0.29(2) 0.35(3) 0.17(2) 0.071(14) 0.017(14)
B1 0.101(13) 0.055(8) 0.070(11) 0.000(7) 0.041(10) 0.004(9)
O1 0.032(3) 0.042(3) 0.058(4) -0.009(3) 0.010(3) -0.009(3)
O2 0.051(5) 0.091(7) 0.141(10) -0.023(7) 0.005(6) -0.024(5)
C4 0.020(4) 0.037(4) 0.021(4) -0.017(3) 0.003(3) 0.010(3)
C7 0.087(11) 0.127(13) 0.068(10) 0.005(9) -0.010(8) 0.016(10)
C5 0.074(4) 0.074(4) 0.074(4) 0.0000(10) 0.0130(12) 0.0010(10)
C6 0.079(10) 0.069(8) 0.082(10) -0.009(7) 0.020(8) 0.026(8)

loop_
_atom_type_symbol
_atom_type_description
_atom_type_scat_dispersion_real
_atom_type_scat_dispersion_imag
_atom_type_scat_source
C C 0.0033 0.0016 'International Tables Vol C Tables 4.2.6.8 and 6.1.1.4'
H H 0.0000 0.0000 'International Tables Vol C Tables 4.2.6.8 and 6.1.1.4'
B B 0.0013 0.0007 'International Tables Vol C Tables 4.2.6.8 and 6.1.1.4'
O O 0.0106 0.0060 'International Tables Vol C Tables 4.2.6.8 and 6.1.1.4'
F F 0.0171 0.0103 'International Tables Vol C Tables 4.2.6.8 and 6.1.1.4'
P P 0.1023 0.0942 'International Tables Vol C Tables 4.2.6.8 and 6.1.1.4'
Cl Cl 0.1484 0.1585 'International Tables Vol C Tables 4.2.6.8 and 6.1.1.4'
Os Os -1.2165 7.6030 'International Tables Vol C Tables 4.2.6.8 and 6.1.1.4'

loop_
_geom_angle_atom_site_label_1
_geom_angle_atom_site_label_2
_geom_angle_atom_site_label_3
_geom_angle
C1 Os1 O1 177.5(3)
C1 Os1 C4 101.8(3)
O1 Os1 C4 75.7(3)
C1 Os1 Cl1 105.5(3)
O1 Os1 Cl1 77.01(19)
C4 Os1 Cl1 152.7(2)
C1 Os1 P1 91.3(3)
O1 Os1 P1 88.46(17)
C4 Os1 P1 91.83(17)
Cl1 Os1 P1 88.22(8)
C1 Os1 P2 91.2(3)
O1 Os1 P2 89.12(17)
C4 Os1 P2 89.85(17)
Cl1 Os1 P2 88.94(8)
P1 Os1 P2 176.62(8)
C2 C1 Os1 175.3(7)
C3 C2 C1 119.6(8)
C2 C3 C8 123.3(9)
C9 C8 C13 121.4(10)
C9 C8 C3 114.1(10)
C13 C8 C3 124.5(11)
C10 C9 C8 118.8(13)
C11 C10 C9 121.5(15)
C10 C11 C12 119.1(14)
C13 C12 C11 120.9(15)
C12 C13 C8 118.2(14)
C116 C111 C112 117.3(9)
C116 C111 P1 123.1(7)
C112 C111 P1 119.6(7)
C111 C112 C113 121.7(9)
C114 C113 C112 119.0(9)
C113 C114 C115 120.6(10)
C114 C115 C116 118.6(11)
C111 C116 C115 122.8(10)
C126 C121 C122 120.8(8)
C126 C121 P1 121.8(7)
C122 C121 P1 117.3(6)
C123 C122 C121 117.2(8)
C124 C123 C122 123.2(10)
C123 C124 C125 119.2(9)
C124 C125 C126 120.1(9)
C121 C126 C125 119.6(9)
C132 C131 C136 117.8(8)
C132 C131 P1 120.9(7)
C136 C131 P1 120.7(7)
C133 C132 C131 122.2(10)
C132 C133 C134 119.3(10)
C133 C134 C135 119.7(9)
C136 C135 C134 119.1(10)
C135 C136 C131 121.2(9)
C216 C211 C212 118.1(9)
C216 C211 P2 122.1(6)
C212 C211 P2 119.7(8)
C211 C212 C213 119.7(11)
C214 C213 C212 120.5(10)
C215 C214 C213 119.8(12)
C214 C215 C216 121.1(11)
C215 C216 C211 120.8(8)
C226 C221 C222 118.6(8)
C226 C221 P2 121.2(6)
C222 C221 P2 120.2(7)
C223 C222 C221 119.8(11)
C222 C223 C224 120.9(10)
C225 C224 C223 119.0(9)
C224 C225 C226 120.9(11)
C221 C226 C225 120.8(9)
C236 C231 C232 119.6(9)
C236 C231 P2 118.8(7)
C232 C231 P2 121.5(8)
C231 C232 C233 119.0(11)
C234 C233 C232 119.9(11)
C233 C234 C235 120.7(11)
C236 C235 C234 119.3(13)
C231 C236 C235 121.5(11)
C131 P1 C121 105.7(4)
C131 P1 C111 106.0(4)
C121 P1 C111 102.1(4)
C131 P1 Os1 111.1(3)
C121 P1 Os1 115.0(3)
C111 P1 Os1 116.0(3)
C231 P2 C221 104.1(4)
C231 P2 C211 105.9(4)
C221 P2 C211 104.3(4)
C231 P2 Os1 111.0(3)
C221 P2 Os1 114.5(3)
C211 P2 Os1 116.1(3)
F2 B1 F3 113.3(14)
F2 B1 F4 116.7(13)
F3 B1 F4 116.7(16)
F2 B1 F1 97.8(18)
F3 B1 F1 105.2(17)
F4 B1 F1 103.9(15)
C6 O1 Os1 112.0(8)
C6 O2 C7 116.4(11)
C5 C4 Os1 111.0(9)
C4 C5 C6 121.7(13)
O1 C6 O2 121.6(13)
O1 C6 C5 119.3(13)
O2 C6 C5 119.0(13)

loop_
_geom_bond_atom_site_label_1
_geom_bond_atom_site_label_2
_geom_bond_distance
Os1 C1 1.697(8)
Os1 O1 2.212(6)
Os1 C4 2.220(8)
Os1 Cl1 2.402(3)
Os1 P1 2.413(2)
Os1 P2 2.415(2)
C1 C2 1.474(14)
C2 C3 1.322(14)
C3 C8 1.475(14)
C8 C9 1.391(16)
C8 C13 1.394(15)
C9 C10 1.388(17)
C10 C11 1.35(2)
C11 C12 1.42(3)
C12 C13 1.374(18)
C111 C116 1.359(13)
C111 C112 1.383(13)
C111 P1 1.836(9)
C112 C113 1.401(14)
C113 C114 1.371(14)
C114 C115 1.374(17)
C115 C116 1.401(12)
C121 C126 1.381(13)
C121 C122 1.411(12)
C121 P1 1.828(8)
C122 C123 1.387(12)
C123 C124 1.359(15)
C124 C125 1.386(15)
C125 C126 1.403(13)
C131 C132 1.380(14)
C131 C136 1.392(13)
C131 P1 1.810(8)
C132 C133 1.369(13)
C133 C134 1.372(14)
C134 C135 1.409(16)
C135 C136 1.368(14)
C211 C216 1.380(13)
C211 C212 1.388(12)
C211 P2 1.833(9)
C212 C213 1.405(16)
C213 C214 1.355(17)
C214 C215 1.352(15)
C215 C216 1.375(13)
C221 C226 1.375(13)
C221 C222 1.419(12)
C221 P2 1.822(8)
C222 C223 1.367(16)
C223 C224 1.41(2)
C224 C225 1.357(15)
C225 C226 1.396(12)
C231 C236 1.369(14)
C231 C232 1.393(13)
C231 P2 1.818(9)
C232 C233 1.408(17)
C233 C234 1.36(2)
C234 C235 1.39(2)
C235 C236 1.371(15)
F4 B1 1.313(18)
F3 B1 1.301(17)
F2 B1 1.279(17)
F1 B1 1.36(2)
O1 C6 1.256(15)
O2 C6 1.381(17)
O2 C7 1.555(17)
C4 C5 1.238(16)
C5 C6 1.450(19)
